data_4105589
loop_
_publ_author_name
'Han-Yuan Gong'
'Brett M. Rambo'
'Elizabeth Karnas'
'Vincent M. Lynch'
'Karin M. Keller'
'Jonathan L. Sessler'

_publ_section_title
;
 Environmentally Responsive Threading, Dethreading, and Fixation of
 Anion-Induced Pseudorotaxanes
;
_journal_name_full 'Journal of the American Chemical Society'
_journal_page_first 1526
_journal_page_last 1533
_journal_paper_doi 10.1021/ja109102k
_journal_volume 133
_journal_year 2011
_chemical_formula_moiety 'C38 H34 N10 4+, 2(C12 H6 O4) 2-, 10(H2 O) '
_chemical_formula_sum 'C62 H66 N10 O18'
_chemical_formula_weight 1239.25
_chemical_name_common
;
cyclo[2](2,6-di(1H-imidazol-1-yl)pyridine)[2](1,4-dimethylenebenzene) 
di-2,6-naphthalenedicarboxylate_10 H2O (I)
;
_chemical_name_systematic
; 
 ? 
;
_space_group_IT_number 2
_symmetry_cell_setting triclinic
_symmetry_space_group_name_Hall '-P 1'
_symmetry_space_group_name_H-M 'P -1'
_atom_sites_solution_hydrogens geom
_atom_sites_solution_primary direct
_atom_sites_solution_secondary difmap
_audit_creation_method SHELXL-97
_cell_angle_alpha 118.73(3)
_cell_angle_beta 99.56(3)
_cell_angle_gamma 91.47(3)
_cell_formula_units_Z 1
_cell_length_a 11.018(2)
_cell_length_b 12.439(3)
_cell_length_c 12.576(3)
_cell_measurement_reflns_used 4965
_cell_measurement_temperature 173(2)
_cell_measurement_theta_max 25.00
_cell_measurement_theta_min 1.89
_cell_volume 1479.3(8)
_computing_cell_refinement 'CrystalClear (Rigaku Inc., 2008)'
_computing_data_collection 'CrystalClear (Rigaku Inc., 2008)'
_computing_data_reduction 'CrystalClear (Rigaku Inc., 2008)'
_computing_structure_refinement 'SHELXL-97 (Sheldrick, 1997)'
_computing_structure_solution 'SHELXS-97 (Sheldrick, 1990)'
_diffrn_ambient_temperature 173(2)
_diffrn_detector_area_resol_mean 28.5714
_diffrn_measured_fraction_theta_full 0.954
_diffrn_measured_fraction_theta_max 0.954
_diffrn_measurement_device
;
Saturn724+ (2x2 bin mode)
;
_diffrn_measurement_method dtprofit.ref
_diffrn_radiation_monochromator graphite
_diffrn_radiation_source 'fine-focus sealed tube'
_diffrn_radiation_type MoK\a
_diffrn_radiation_wavelength 0.71073
_diffrn_reflns_av_R_equivalents 0.0406
_diffrn_reflns_av_sigmaI/netI 0.0517
_diffrn_reflns_limit_h_max 13
_diffrn_reflns_limit_h_min -13
_diffrn_reflns_limit_k_max 14
_diffrn_reflns_limit_k_min -14
_diffrn_reflns_limit_l_max 13
_diffrn_reflns_limit_l_min -14
_diffrn_reflns_number 11924
_diffrn_reflns_theta_full 25.00
_diffrn_reflns_theta_max 25.00
_diffrn_reflns_theta_min 1.89
_exptl_absorpt_coefficient_mu 0.104
_exptl_absorpt_correction_T_max 1.0000
_exptl_absorpt_correction_T_min 0.7938
_exptl_absorpt_correction_type multi-scan
_exptl_crystal_colour 'light yellow'
_exptl_crystal_density_diffrn 1.391
_exptl_crystal_description block
_exptl_crystal_F_000 652
_exptl_crystal_size_max 0.430
_exptl_crystal_size_mid 0.145
_exptl_crystal_size_min 0.079
_refine_diff_density_max 0.800
_refine_diff_density_min -0.800
_refine_diff_density_rms 0.069
_refine_ls_extinction_method none
_refine_ls_goodness_of_fit_ref 1.012
_refine_ls_hydrogen_treatment mixed
_refine_ls_matrix_type full
_refine_ls_number_parameters 448
_refine_ls_number_reflns 4965
_refine_ls_number_restraints 285
_refine_ls_restrained_S_all 1.007
_refine_ls_R_factor_all 0.0864
_refine_ls_R_factor_gt 0.0766
_refine_ls_shift/su_max 0.000
_refine_ls_shift/su_mean 0.000
_refine_ls_structure_factor_coef Fsqd
_refine_ls_weighting_details 'calc w=1/[\s^2^(Fo^2^)+(0.0844P)^2^+3.3674P] where P=(Fo^2^+2Fc^2^)/3'
_refine_ls_weighting_scheme calc
_refine_ls_wR_factor_gt 0.1924
_refine_ls_wR_factor_ref 0.2016
_reflns_number_gt 4161
_reflns_number_total 4965
_reflns_threshold_expression >2sigma(I)
_cod_data_source_file ja109102k_si_001.cif
_cod_data_source_block b
_cod_original_cell_volume 1479.3(5)
_cod_database_code 4105589

loop_
_symmetry_equiv_pos_as_xyz
'x, y, z'
'-x, -y, -z'

loop_
_atom_site_label
_atom_site_type_symbol
_atom_site_fract_x
_atom_site_fract_y
_atom_site_fract_z
_atom_site_U_iso_or_equiv
_atom_site_adp_type
_atom_site_occupancy
_atom_site_symmetry_multiplicity
_atom_site_calc_flag
_atom_site_refinement_flags
N1 N 0.2016(3) 0.6506(3) 1.6546(3) 0.0366(9) Uani 1 1 d U
N2 N 0.0715(3) 0.6351(2) 1.4985(2) 0.0271(8) Uani 1 1 d U
N3 N -0.0798(2) 0.6763(2) 1.3757(2) 0.0229(8) Uani 1 1 d U
N4 N -0.2351(2) 0.7302(2) 1.2700(2) 0.0230(8) Uani 1 1 d U
N5 N -0.3991(2) 0.7918(2) 1.2068(3) 0.0260(8) Uani 1 1 d U
C1 C 0.3245(4) 0.6733(4) 1.7370(4) 0.0468(12) Uani 1 1 d U
H1A H 0.3791 0.6160 1.6916 0.056 Uiso 1 1 calc R
H1B H 0.3148 0.6619 1.8064 0.056 Uiso 1 1 calc R
C2 C 0.1903(3) 0.6279(3) 1.5391(3) 0.0314(9) Uani 1 1 d U
H2A H 0.2531 0.6101 1.4941 0.038 Uiso 1 1 calc R
C3 C 0.0888(4) 0.6746(3) 1.6901(4) 0.0391(10) Uani 1 1 d U
H3A H 0.0724 0.6942 1.7671 0.047 Uiso 1 1 calc R
C4 C 0.0063(4) 0.6645(3) 1.5916(3) 0.0319(9) Uani 1 1 d U
H4A H -0.0773 0.6751 1.5877 0.038 Uiso 1 1 calc R
C5 C 0.0240(3) 0.6247(3) 1.3796(3) 0.0244(9) Uani 1 1 d U
C6 C 0.0856(3) 0.5687(3) 1.2838(3) 0.0287(9) Uani 1 1 d U
H6A H 0.1562 0.5313 1.2911 0.034 Uiso 1 1 calc R
C7 C 0.0376(3) 0.5705(3) 1.1754(3) 0.0316(9) Uani 1 1 d U
H7A H 0.0770 0.5353 1.1085 0.038 Uiso 1 1 calc R
C8 C -0.0692(3) 0.6249(3) 1.1673(3) 0.0271(9) Uani 1 1 d U
H8A H -0.1027 0.6280 1.0960 0.033 Uiso 1 1 calc R
C9 C -0.1239(3) 0.6743(3) 1.2693(3) 0.0228(8) Uani 1 1 d U
C10 C -0.2955(3) 0.7448(3) 1.1762(3) 0.0246(8) Uani 1 1 d U
H10A H -0.2692 0.7254 1.1032 0.030 Uiso 1 1 calc R
C11 C -0.3038(3) 0.7696(3) 1.3614(3) 0.0272(9) Uani 1 1 d U
H11A H -0.2836 0.7692 1.4360 0.033 Uiso 1 1 calc R
C12 C -0.4057(3) 0.8088(3) 1.3223(3) 0.0289(9) Uani 1 1 d U
H12A H -0.4688 0.8411 1.3652 0.035 Uiso 1 1 calc R
C13 C -0.4903(3) 0.8245(3) 1.1289(3) 0.0299(9) Uani 1 1 d U
H13A H -0.5722 0.8174 1.1453 0.036 Uiso 1 1 calc R
H13B H -0.4928 0.7673 1.0421 0.036 Uiso 1 1 calc R
C14 C -0.4557(3) 0.9543(3) 1.1558(3) 0.0267(9) Uani 1 1 d U
C15 C -0.5010(3) 1.0526(3) 1.2461(3) 0.0323(9) Uani 1 1 d U
H15A H -0.5578 1.0380 1.2861 0.039 Uiso 1 1 calc R
C16 C -0.4621(4) 1.1723(3) 1.2768(3) 0.0369(10) Uani 1 1 d U
H16A H -0.4923 1.2379 1.3381 0.044 Uiso 1 1 calc R
C17 C -0.3785(4) 1.1956(3) 1.2170(3) 0.0356(10) Uani 1 1 d U
C18 C -0.3370(3) 1.0969(3) 1.1230(3) 0.0343(10) Uani 1 1 d U
H18A H -0.2832 1.1113 1.0803 0.041 Uiso 1 1 calc R
C19 C -0.3754(3) 0.9773(3) 1.0929(3) 0.0320(10) Uani 1 1 d U
H19A H -0.3472 0.9116 1.0298 0.038 Uiso 1 1 calc R
C20 C -0.2622(5) 1.1908(4) 1.6754(8) 0.083(2) Uani 1 1 d U
C21 C -0.1746(4) 1.1169(3) 1.5898(4) 0.0446(12) Uani 1 1 d U
C22 C -0.0767(4) 1.0762(3) 1.6345(3) 0.0349(10) Uani 1 1 d U
H22A H -0.0655 1.0913 1.7157 0.042 Uiso 1 1 calc R
C23 C 0.0087(3) 1.0116(3) 1.5617(3) 0.0247(9) Uani 1 1 d U
C24 C 0.1122(4) 0.9695(3) 1.6077(4) 0.0372(10) Uani 1 1 d U
H24A H 0.1252 0.9840 1.6887 0.045 Uiso 1 1 calc R
C25 C 0.1927(3) 0.9079(4) 1.5340(5) 0.0477(13) Uani 1 1 d U
H25A H 0.2606 0.8818 1.5658 0.057 Uiso 1 1 calc R
C26 C -0.2339(3) 0.6876(3) 0.8535(3) 0.0233(8) Uani 1 1 d U
C27 C -0.1923(3) 0.8794(3) 0.8376(3) 0.0277(9) Uani 1 1 d U
H27A H -0.2606 0.8499 0.7724 0.033 Uiso 1 1 calc R
C28 C -0.1566(3) 0.8079(3) 0.8951(3) 0.0237(9) Uani 1 1 d U
C29 C -0.0529(3) 0.8502(3) 0.9889(3) 0.0256(9) Uani 1 1 d U
H29A H -0.0297 0.8035 1.0268 0.031 Uiso 1 1 calc R
C30 C 0.0189(3) 0.9638(3) 1.0284(3) 0.0246(9) Uani 1 1 d U
C31 C 0.1274(3) 1.0094(3) 1.1231(3) 0.0280(9) Uani 1 1 d U
H31A H 0.1547 0.9620 1.1592 0.034 Uiso 1 1 calc R
O1W O -0.3816(2) 1.4692(2) 2.0980(2) 0.0354(8) Uani 1 1 d DU
O1 O -0.2499(5) 1.1952(5) 1.7774(6) 0.132(3) Uani 1 1 d U
O2W O -0.3842(2) 1.4444(2) 1.8666(2) 0.0343(8) Uani 1 1 d DU
H2WB H -0.354(4) 1.3701(19) 1.812(4) 0.067(15) Uiso 1 1 d D
H2WA H -0.331(3) 1.513(2) 1.879(4) 0.068(15) Uiso 1 1 d D
O2 O -0.3385(4) 1.2388(4) 1.6324(7) 0.138(3) Uani 1 1 d U
O3 O -0.3029(2) 0.6357(2) 0.7476(2) 0.0327(8) Uani 1 1 d U
O3W O -0.3040(3) 0.6326(3) 0.5261(3) 0.0478(9) Uani 1 1 d DU
H3WB H -0.3896(16) 0.618(5) 0.486(4) 0.09(2) Uiso 1 1 d D
H3WA H -0.300(4) 0.649(5) 0.609(2) 0.09(2) Uiso 1 1 d D
O4 O -0.2245(2) 0.6449(2) 0.9273(2) 0.0267(7) Uani 1 1 d U
O4W O -0.4370(4) 1.4098(3) 1.5801(3) 0.0648(12) Uani 1 1 d DU
H4WB H -0.406(5) 1.352(3) 1.604(4) 0.09(2) Uiso 1 1 d D
H4WA H -0.411(5) 1.4910(17) 1.649(3) 0.079(17) Uiso 1 1 d D
O5W O -0.1820(3) 1.3146(4) 2.0337(5) 0.0797(13) Uani 1 1 d DU
H5WB H -0.242(4) 1.371(4) 2.063(4) 0.080(17) Uiso 1 1 d D
H5WA H -0.196(5) 1.281(4) 1.9456(13) 0.072(18) Uiso 1 1 d D
H1WB H -0.388(4) 1.457(4) 2.0156(19) 0.064(15) Uiso 1 1 d D
H1WA H -0.455(3) 1.502(4) 2.126(3) 0.060(14) Uiso 1 1 d D

loop_
_atom_site_aniso_label
_atom_site_aniso_U_11
_atom_site_aniso_U_22
_atom_site_aniso_U_33
_atom_site_aniso_U_23
_atom_site_aniso_U_13
_atom_site_aniso_U_12
N1 0.046(2) 0.0240(16) 0.0347(17) 0.0176(14) -0.0139(14) -0.0031(13)
N2 0.0296(16) 0.0213(14) 0.0272(15) 0.0127(12) -0.0042(12) 0.0001(11)
N3 0.0220(14) 0.0182(14) 0.0259(15) 0.0099(11) 0.0015(11) 0.0000(10)
N4 0.0208(14) 0.0217(14) 0.0237(14) 0.0095(12) 0.0032(11) 0.0025(11)
N5 0.0208(15) 0.0209(14) 0.0319(16) 0.0109(12) 0.0013(11) 0.0023(11)
C1 0.056(3) 0.033(2) 0.043(2) 0.0223(18) -0.0220(19) -0.0004(18)
C2 0.036(2) 0.0210(17) 0.0330(19) 0.0142(15) -0.0069(15) 0.0015(14)
C3 0.053(3) 0.0295(19) 0.032(2) 0.0172(16) -0.0018(18) -0.0058(17)
C4 0.037(2) 0.0287(18) 0.0286(18) 0.0155(15) 0.0001(15) -0.0032(15)
C5 0.0258(17) 0.0176(16) 0.0261(17) 0.0102(13) -0.0019(13) 0.0011(13)
C6 0.0250(18) 0.0230(17) 0.0299(18) 0.0086(14) -0.0012(14) 0.0047(13)
C7 0.0265(19) 0.0326(19) 0.0261(17) 0.0065(15) 0.0058(14) 0.0091(15)
C8 0.0264(18) 0.0283(18) 0.0217(16) 0.0096(14) 0.0006(13) 0.0059(14)
C9 0.0209(17) 0.0173(15) 0.0252(17) 0.0077(13) 0.0015(13) 0.0011(12)
C10 0.0226(17) 0.0208(16) 0.0262(17) 0.0094(14) 0.0013(13) 0.0029(13)
C11 0.0267(18) 0.0266(18) 0.0275(17) 0.0121(14) 0.0073(14) 0.0031(14)
C12 0.0241(18) 0.0312(19) 0.0329(19) 0.0155(15) 0.0099(14) 0.0050(14)
C13 0.0208(17) 0.0279(18) 0.0333(19) 0.0120(15) -0.0042(14) 0.0036(14)
C14 0.0207(17) 0.0279(18) 0.0252(17) 0.0110(14) -0.0051(13) 0.0042(13)
C15 0.0262(18) 0.034(2) 0.0299(18) 0.0123(16) -0.0011(14) 0.0084(15)
C16 0.038(2) 0.030(2) 0.0297(19) 0.0082(16) -0.0046(16) 0.0134(16)
C17 0.039(2) 0.0267(19) 0.0333(19) 0.0157(16) -0.0144(16) 0.0038(15)
C18 0.030(2) 0.037(2) 0.0327(19) 0.0188(17) -0.0059(15) -0.0002(15)
C19 0.0306(19) 0.0279(19) 0.0301(18) 0.0102(15) -0.0001(15) 0.0074(15)
C20 0.047(3) 0.024(2) 0.163(6) 0.026(3) 0.052(4) -0.002(2)
C21 0.035(2) 0.0192(18) 0.074(3) 0.0145(19) 0.024(2) 0.0030(15)
C22 0.041(2) 0.0259(18) 0.0344(19) 0.0102(16) 0.0150(16) -0.0024(16)
C23 0.0266(18) 0.0188(16) 0.0248(16) 0.0092(13) 0.0011(13) -0.0017(13)
C24 0.037(2) 0.032(2) 0.042(2) 0.0247(17) -0.0102(17) -0.0086(16)
C25 0.0219(19) 0.029(2) 0.093(4) 0.034(2) 0.001(2) 0.0025(15)
C26 0.0249(17) 0.0221(16) 0.0245(17) 0.0120(14) 0.0065(13) 0.0071(13)
C27 0.0260(18) 0.0248(17) 0.0289(18) 0.0128(15) -0.0011(14) 0.0031(14)
C28 0.0227(17) 0.0212(16) 0.0255(17) 0.0102(14) 0.0045(13) 0.0047(13)
C29 0.0273(18) 0.0231(17) 0.0284(17) 0.0149(14) 0.0030(14) 0.0054(13)
C30 0.0230(17) 0.0218(16) 0.0284(17) 0.0125(14) 0.0029(13) 0.0053(13)
C31 0.0280(18) 0.0266(18) 0.0297(18) 0.0165(15) -0.0023(14) 0.0037(14)
O1W 0.0368(15) 0.0340(15) 0.0336(15) 0.0160(12) 0.0034(11) 0.0094(11)
O1 0.125(4) 0.077(3) 0.141(5) -0.011(3) 0.108(4) -0.010(3)
O2W 0.0388(16) 0.0281(14) 0.0344(14) 0.0125(12) 0.0132(12) 0.0020(11)
O2 0.050(2) 0.045(2) 0.320(8) 0.075(4) 0.088(4) 0.0249(19)
O3 0.0372(15) 0.0281(13) 0.0273(13) 0.0139(11) -0.0066(11) -0.0045(11)
O3W 0.055(2) 0.0525(18) 0.0365(16) 0.0247(14) 0.0048(14) -0.0094(15)
O4 0.0296(14) 0.0251(13) 0.0256(13) 0.0129(10) 0.0049(10) 0.0018(10)
O4W 0.094(3) 0.0480(19) 0.0413(18) 0.0270(16) -0.0237(17) -0.0339(18)
O5W 0.049(2) 0.057(2) 0.117(4) 0.036(2) -0.005(2) 0.0198(17)

loop_
_atom_type_symbol
_atom_type_description
_atom_type_scat_dispersion_real
_atom_type_scat_dispersion_imag
_atom_type_scat_source
C C 0.0033 0.0016 'International Tables Vol C Tables 4.2.6.8 and 6.1.1.4'
H H 0.0000 0.0000 'International Tables Vol C Tables 4.2.6.8 and 6.1.1.4'
N N 0.0061 0.0033 'International Tables Vol C Tables 4.2.6.8 and 6.1.1.4'
O O 0.0106 0.0060 'International Tables Vol C Tables 4.2.6.8 and 6.1.1.4'

loop_
_geom_angle_atom_site_label_1
_geom_angle_atom_site_label_2
_geom_angle_atom_site_label_3
_geom_angle
_geom_angle_site_symmetry_1
_geom_angle_site_symmetry_3
C2 N1 C3 109.4(3) . .
C2 N1 C1 122.5(4) . .
C3 N1 C1 126.8(3) . .
C2 N2 C4 109.6(3) . .
C2 N2 C5 124.4(3) . .
C4 N2 C5 125.7(3) . .
C5 N3 C9 115.6(3) . .
C10 N4 C11 108.7(3) . .
C10 N4 C9 125.1(3) . .
C11 N4 C9 126.1(3) . .
C10 N5 C12 109.4(3) . .
C10 N5 C13 124.4(3) . .
C12 N5 C13 126.2(3) . .
N1 C1 C17 107.6(3) . 2_578
N1 C1 H1A 110.2 . .
C17 C1 H1A 110.2 2_578 .
N1 C1 H1B 110.2 . .
C17 C1 H1B 110.2 2_578 .
H1A C1 H1B 108.5 . .
N1 C2 N2 107.6(3) . .
N1 C2 H2A 126.2 . .
N2 C2 H2A 126.2 . .
C4 C3 N1 107.4(3) . .
C4 C3 H3A 126.3 . .
N1 C3 H3A 126.3 . .
C3 C4 N2 106.1(3) . .
C3 C4 H4A 127.0 . .
N2 C4 H4A 127.0 . .
N3 C5 C6 125.6(3) . .
N3 C5 N2 113.5(3) . .
C6 C5 N2 120.9(3) . .
C5 C6 C7 116.8(3) . .
C5 C6 H6A 121.6 . .
C7 C6 H6A 121.6 . .
C8 C7 C6 119.8(3) . .
C8 C7 H7A 120.1 . .
C6 C7 H7A 120.1 . .
C9 C8 C7 117.2(3) . .
C9 C8 H8A 121.4 . .
C7 C8 H8A 121.4 . .
N3 C9 C8 124.9(3) . .
N3 C9 N4 113.3(3) . .
C8 C9 N4 121.8(3) . .
N5 C10 N4 107.7(3) . .
N5 C10 H10A 126.1 . .
N4 C10 H10A 126.1 . .
C12 C11 N4 107.1(3) . .
C12 C11 H11A 126.5 . .
N4 C11 H11A 126.5 . .
C11 C12 N5 107.1(3) . .
C11 C12 H12A 126.4 . .
N5 C12 H12A 126.4 . .
N5 C13 C14 110.7(3) . .
N5 C13 H13A 109.5 . .
C14 C13 H13A 109.5 . .
N5 C13 H13B 109.5 . .
C14 C13 H13B 109.5 . .
H13A C13 H13B 108.1 . .
C15 C14 C19 119.1(3) . .
C15 C14 C13 120.4(3) . .
C19 C14 C13 120.5(3) . .
C16 C15 C14 120.2(4) . .
C16 C15 H15A 119.9 . .
C14 C15 H15A 119.9 . .
C15 C16 C17 120.6(3) . .
C15 C16 H16A 119.7 . .
C17 C16 H16A 119.7 . .
C16 C17 C18 119.2(3) . .
C16 C17 C1 119.7(4) . 2_578
C18 C17 C1 120.8(4) . 2_578
C19 C18 C17 120.1(4) . .
C19 C18 H18A 120.0 . .
C17 C18 H18A 120.0 . .
C18 C19 C14 120.7(3) . .
C18 C19 H19A 119.7 . .
C14 C19 H19A 119.7 . .
O2 C20 O1 127.5(7) . .
O2 C20 C21 115.0(8) . .
O1 C20 C21 117.5(6) . .
C22 C21 C25 119.0(4) . 2_578
C22 C21 C20 119.5(5) . .
C25 C21 C20 121.5(5) 2_578 .
C21 C22 C23 122.0(4) . .
C21 C22 H22A 119.0 . .
C23 C22 H22A 119.0 . .
C22 C23 C23 119.0(4) . 2_578
C22 C23 C24 122.6(3) . .
C23 C23 C24 118.5(4) 2_578 .
C25 C24 C23 120.5(4) . .
C25 C24 H24A 119.7 . .
C23 C24 H24A 119.7 . .
C24 C25 C21 121.1(4) . 2_578
C24 C25 H25A 119.5 . .
C21 C25 H25A 119.5 2_578 .
O3 C26 O4 124.1(3) . .
O3 C26 C28 118.1(3) . .
O4 C26 C28 117.8(3) . .
C31 C27 C28 120.5(3) 2_577 .
C31 C27 H27A 119.7 2_577 .
C28 C27 H27A 119.7 . .
C29 C28 C27 119.5(3) . .
C29 C28 C26 121.1(3) . .
C27 C28 C26 119.3(3) . .
C28 C29 C30 121.0(3) . .
C28 C29 H29A 119.5 . .
C30 C29 H29A 119.5 . .
C29 C30 C31 122.7(3) . .
C29 C30 C30 119.1(4) . 2_577
C31 C30 C30 118.2(4) . 2_577
C27 C31 C30 121.6(3) 2_577 .
C27 C31 H31A 119.2 2_577 .
C30 C31 H31A 119.2 . .
H1WB O1W H1WA 107.5(15) . .
H2WB O2W H2WA 108.4(15) . .
H3WB O3W H3WA 108.0(15) . .
H4WB O4W H4WA 108.0(15) . .
H5WB O5W H5WA 107.3(15) . .

loop_
_geom_bond_atom_site_label_1
_geom_bond_atom_site_label_2
_geom_bond_distance
_geom_bond_site_symmetry_2
N1 C2 1.323(5) .
N1 C3 1.382(6) .
N1 C1 1.490(5) .
N2 C2 1.346(4) .
N2 C4 1.379(5) .
N2 C5 1.441(4) .
N3 C5 1.331(4) .
N3 C9 1.333(4) .
N4 C10 1.348(4) .
N4 C11 1.379(4) .
N4 C9 1.425(4) .
N5 C10 1.325(4) .
N5 C12 1.379(4) .
N5 C13 1.487(4) .
C1 C17 1.509(5) 2_578
C1 H1A 0.9700 .
C1 H1B 0.9700 .
C2 H2A 0.9300 .
C3 C4 1.359(5) .
C3 H3A 0.9300 .
C4 H4A 0.9300 .
C5 C6 1.374(5) .
C6 C7 1.388(5) .
C6 H6A 0.9300 .
C7 C8 1.386(5) .
C7 H7A 0.9300 .
C8 C9 1.380(5) .
C8 H8A 0.9300 .
C10 H10A 0.9300 .
C11 C12 1.347(5) .
C11 H11A 0.9300 .
C12 H12A 0.9300 .
C13 C14 1.505(5) .
C13 H13A 0.9700 .
C13 H13B 0.9700 .
C14 C15 1.385(5) .
C14 C19 1.389(5) .
C15 C16 1.382(5) .
C15 H15A 0.9300 .
C16 C17 1.387(6) .
C16 H16A 0.9300 .
C17 C18 1.388(5) .
C17 C1 1.509(5) 2_578
C18 C19 1.381(5) .
C18 H18A 0.9300 .
C19 H19A 0.9300 .
C20 O2 1.241(9) .
C20 O1 1.241(10) .
C20 C21 1.542(7) .
C21 C22 1.355(6) .
C21 C25 1.411(7) 2_578
C22 C23 1.409(5) .
C22 H22A 0.9300 .
C23 C23 1.413(6) 2_578
C23 C24 1.419(5) .
C24 C25 1.362(6) .
C24 H24A 0.9300 .
C25 C21 1.411(7) 2_578
C25 H25A 0.9300 .
C26 O3 1.257(4) .
C26 O4 1.266(4) .
C26 C28 1.507(5) .
C27 C31 1.358(5) 2_577
C27 C28 1.417(5) .
C27 H27A 0.9300 .
C28 C29 1.379(5) .
C29 C30 1.416(5) .
C29 H29A 0.9300 .
C30 C31 1.418(5) .
C30 C30 1.427(6) 2_577
C31 C27 1.358(5) 2_577
C31 H31A 0.9300 .
O1W H1WB 0.960(10) .
O1W H1WA 0.960(10) .
O2W H2WB 0.954(10) .
O2W H2WA 0.959(10) .
O3W H3WB 0.958(10) .
O3W H3WA 0.958(10) .
O4W H4WB 0.958(10) .
O4W H4WA 0.957(10) .
O5W H5WB 0.962(10) .
O5W H5WA 0.959(10) .
